data_4505480
loop_
_publ_author_name
'Chen, Zhi'
'Gao, Dong-Liang'
'Diao, Chun-Hua'
'Liu, Yue'
'Ren, Jia'
'Chen, Ji'
'Zhao, Bin'
'Shi, Wei'
'Cheng, Peng'

_publ_section_title
;
 Syntheses, Structures Tuned by 4,4&#x2032;-Bipyridine and Magnetic
 Properties of a Series of Transition Metal Compounds
 Containingo-Carboxylphenoxyacetate Acid
;
_journal_issue 3
_journal_name_full 'Crystal Growth &amp; Design'
_journal_page_first 1201
_journal_paper_doi 10.1021/cg201197k
_journal_volume 12
_journal_year 2012
_chemical_formula_sum 'C14 H14 N O7 Zn'
_chemical_formula_weight 373.63
_chemical_name_systematic
; 
 ? 
;
_space_group_IT_number 15
_symmetry_cell_setting monoclinic
_symmetry_space_group_name_Hall '-C 2yc'
_symmetry_space_group_name_H-M 'C 1 2/c 1'
_atom_sites_solution_hydrogens geom
_atom_sites_solution_primary direct
_atom_sites_solution_secondary difmap
_audit_creation_method SHELXL-97
_cell_angle_alpha 90.00
_cell_angle_beta 109.018(3)
_cell_angle_gamma 90.00
_cell_formula_units_Z 8
_cell_length_a 29.479(3)
_cell_length_b 5.1262(5)
_cell_length_c 19.3570(17)
_cell_measurement_reflns_used 12843
_cell_measurement_temperature 293(2)
_cell_measurement_theta_max 27.66
_cell_measurement_theta_min 3.03
_cell_volume 2765.5(5)
_computing_cell_refinement 'Bruker SMART'
_computing_data_collection 'Bruker SMART'
_computing_data_reduction 'Bruker SAINT'
_computing_molecular_graphics 'Bruker SHELXTL'
_computing_publication_material 'Bruker SHELXTL'
_computing_structure_refinement 'SHELXL-97 (Sheldrick, 1997)'
_computing_structure_solution 'SHELXS-97 (Sheldrick, 1990)'
_diffrn_ambient_temperature 293(2)
_diffrn_measured_fraction_theta_full 0.999
_diffrn_measured_fraction_theta_max 0.999
_diffrn_measurement_device_type 'Bruker P4'
_diffrn_measurement_method '\w scans'
_diffrn_radiation_monochromator graphite
_diffrn_radiation_source 'fine-focus sealed tube'
_diffrn_radiation_type MoK\a
_diffrn_radiation_wavelength 0.71075
_diffrn_reflns_av_R_equivalents 0.0633
_diffrn_reflns_av_sigmaI/netI 0.0544
_diffrn_reflns_limit_h_max 38
_diffrn_reflns_limit_h_min -38
_diffrn_reflns_limit_k_max 6
_diffrn_reflns_limit_k_min -6
_diffrn_reflns_limit_l_max 25
_diffrn_reflns_limit_l_min -25
_diffrn_reflns_number 13343
_diffrn_reflns_theta_full 27.48
_diffrn_reflns_theta_max 27.48
_diffrn_reflns_theta_min 3.04
_exptl_absorpt_coefficient_mu 1.816
_exptl_absorpt_correction_T_max 0.7128
_exptl_absorpt_correction_T_min 0.6119
_exptl_absorpt_correction_type multi-scan
_exptl_absorpt_process_details SADABS
_exptl_crystal_colour colorless
_exptl_crystal_density_diffrn 1.795
_exptl_crystal_density_meas ?
_exptl_crystal_density_method 'not measured'
_exptl_crystal_description Block
_exptl_crystal_F_000 1528
_exptl_crystal_size_max 0.30
_exptl_crystal_size_mid 0.20
_exptl_crystal_size_min 0.20
_refine_diff_density_max 0.427
_refine_diff_density_min -0.978
_refine_diff_density_rms 0.108
_refine_ls_extinction_method none
_refine_ls_goodness_of_fit_ref 1.103
_refine_ls_hydrogen_treatment mixed
_refine_ls_matrix_type full
_refine_ls_number_parameters 224
_refine_ls_number_reflns 3177
_refine_ls_number_restraints 0
_refine_ls_restrained_S_all 1.103
_refine_ls_R_factor_all 0.0411
_refine_ls_R_factor_gt 0.0366
_refine_ls_shift/su_max 0.001
_refine_ls_shift/su_mean 0.000
_refine_ls_structure_factor_coef Fsqd
_refine_ls_weighting_details 'calc w=1/[\s^2^(Fo^2^)+(0.0366P)^2^+2.4537P] where P=(Fo^2^+2Fc^2^)/3'
_refine_ls_weighting_scheme calc
_refine_ls_wR_factor_gt 0.0893
_refine_ls_wR_factor_ref 0.0922
_reflns_number_gt 2881
_reflns_number_total 3177
_reflns_threshold_expression >2sigma(I)
_cod_data_source_file cg201197k_si_002.cif
_cod_data_source_block 8
_cod_depositor_comments
;
The following automatic conversions were performed:

'_exptl_crystal_density_meas' value 'none' was changed to '?' - the
value is perceived as not measured.

Automatic conversion script
Id: cif_fix_values 3008 2015-01-20 13:52:24Z robertas 
;
_cod_original_cell_volume 2765.4(4)
_cod_original_sg_symbol_H-M C2/c
_cod_database_code 4505480

loop_
_symmetry_equiv_pos_as_xyz
'x, y, z'
'-x, y, -z+1/2'
'x+1/2, y+1/2, z'
'-x+1/2, y+1/2, -z+1/2'
'-x, -y, -z'
'x, -y, z-1/2'
'-x+1/2, -y+1/2, -z'
'x+1/2, -y+1/2, z-1/2'

loop_
_atom_site_label
_atom_site_type_symbol
_atom_site_fract_x
_atom_site_fract_y
_atom_site_fract_z
_atom_site_U_iso_or_equiv
_atom_site_adp_type
_atom_site_occupancy
_atom_site_symmetry_multiplicity
_atom_site_calc_flag
_atom_site_refinement_flags
Zn1 Zn 0.106141(9) 0.03276(5) 0.297821(13) 0.02004(11) Uani 1 1 d .
C1 C 0.14948(7) 0.3009(4) 0.46268(11) 0.0182(4) Uani 1 1 d .
C2 C 0.17581(8) 0.2831(4) 0.53616(12) 0.0253(5) Uani 1 1 d .
H2 H 0.1987 0.1523 0.5524 0.030 Uiso 1 1 calc R
C3 C 0.16829(10) 0.4584(5) 0.58549(13) 0.0312(6) Uani 1 1 d .
H3 H 0.1861 0.4449 0.6348 0.037 Uiso 1 1 calc R
C4 C 0.13459(9) 0.6528(5) 0.56227(13) 0.0308(5) Uani 1 1 d .
H4 H 0.1292 0.7689 0.5957 0.037 Uiso 1 1 calc R
C5 C 0.10891(8) 0.6736(4) 0.48902(12) 0.0248(5) Uani 1 1 d .
H5 H 0.0869 0.8088 0.4734 0.030 Uiso 1 1 calc R
C6 C 0.11487(8) 0.4981(4) 0.43741(12) 0.0188(4) Uani 1 1 d .
C7 C 0.08495(8) 0.5416(4) 0.35929(12) 0.0184(4) Uani 1 1 d .
C8 C 0.19807(8) -0.0306(4) 0.43460(13) 0.0250(5) Uani 1 1 d .
H8A H 0.1988 -0.1281 0.4779 0.030 Uiso 1 1 calc R
H8B H 0.2266 0.0772 0.4467 0.030 Uiso 1 1 calc R
C9 C 0.19753(8) -0.2173(4) 0.37389(12) 0.0225(4) Uani 1 1 d .
C10 C 0.07236(12) -0.1801(6) 0.14485(14) 0.0489(8) Uani 1 1 d .
H10 H 0.0963 -0.3033 0.1641 0.059 Uiso 1 1 calc R
C11 C 0.04893(12) -0.1812(6) 0.07079(14) 0.0510(9) Uani 1 1 d .
H11 H 0.0575 -0.3017 0.0413 0.061 Uiso 1 1 calc R
C12 C 0.01272(8) -0.0046(4) 0.03997(12) 0.0215(5) Uani 1 1 d .
C13 C 0.00266(10) 0.1653(6) 0.08743(14) 0.0463(8) Uani 1 1 d .
H13 H -0.0216 0.2882 0.0700 0.056 Uiso 1 1 calc R
C14 C 0.02808(10) 0.1557(7) 0.16058(14) 0.0476(8) Uani 1 1 d .
H14 H 0.0205 0.2755 0.1912 0.057 Uiso 1 1 calc R
N1 N 0.06268(7) -0.0133(3) 0.19015(10) 0.0230(4) Uani 1 1 d .
O1 O 0.14957(7) 0.2880(4) 0.25107(11) 0.0318(4) Uani 1 1 d .
H1A H 0.1711(13) 0.239(7) 0.246(2) 0.063(13) Uiso 1 1 d .
H1B H 0.1559(13) 0.458(6) 0.2694(19) 0.051(10) Uiso 1 1 d .
O2 O 0.16210(6) -0.2193(3) 0.31567(8) 0.0248(3) Uani 1 1 d .
O3 O 0.23295(6) -0.3610(4) 0.38729(10) 0.0371(4) Uani 1 1 d .
O4 O 0.07470(6) 0.3538(3) 0.31565(8) 0.0260(4) Uani 1 1 d .
O5 O 0.06994(6) 0.7680(3) 0.34186(9) 0.0258(3) Uani 1 1 d .
O6 O 0.15624(5) 0.1311(3) 0.41192(8) 0.0223(3) Uani 1 1 d .
O7 O 0.27017(9) 0.5634(5) 0.27791(14) 0.0462(6) Uani 1 1 d .
H7A H 0.2600(14) 0.576(7) 0.307(2) 0.050(11) Uiso 1 1 d .
H7B H 0.2632(13) 0.417(7) 0.264(2) 0.056(11) Uiso 1 1 d .

loop_
_atom_site_aniso_label
_atom_site_aniso_U_11
_atom_site_aniso_U_22
_atom_site_aniso_U_33
_atom_site_aniso_U_23
_atom_site_aniso_U_13
_atom_site_aniso_U_12
Zn1 0.02242(17) 0.01887(16) 0.01498(16) -0.00060(8) 0.00081(12) 0.00368(9)
C1 0.0185(10) 0.0166(9) 0.0188(10) -0.0038(8) 0.0049(8) -0.0026(8)
C2 0.0242(11) 0.0259(11) 0.0223(11) 0.0006(9) 0.0031(9) 0.0024(9)
C3 0.0362(15) 0.0366(14) 0.0152(11) -0.0046(9) 0.0005(11) -0.0030(10)
C4 0.0376(14) 0.0311(13) 0.0248(12) -0.0101(10) 0.0118(11) -0.0001(10)
C5 0.0275(12) 0.0211(11) 0.0276(12) -0.0032(9) 0.0115(10) 0.0022(9)
C6 0.0196(11) 0.0170(10) 0.0204(11) -0.0012(8) 0.0073(9) -0.0024(8)
C7 0.0176(10) 0.0196(10) 0.0198(11) 0.0013(8) 0.0085(9) -0.0001(8)
C8 0.0168(11) 0.0289(12) 0.0252(12) -0.0047(9) 0.0013(10) 0.0053(8)
C9 0.0203(11) 0.0224(11) 0.0244(11) 0.0004(8) 0.0068(9) 0.0029(8)
C10 0.072(2) 0.0392(15) 0.0214(13) -0.0031(11) -0.0043(13) 0.0307(15)
C11 0.078(2) 0.0428(16) 0.0182(12) -0.0059(11) -0.0036(14) 0.0342(15)
C12 0.0207(11) 0.0247(11) 0.0173(11) -0.0010(8) 0.0038(9) -0.0037(8)
C13 0.0366(15) 0.071(2) 0.0210(12) -0.0098(13) -0.0041(11) 0.0329(14)
C14 0.0382(16) 0.076(2) 0.0210(12) -0.0154(13) -0.0015(12) 0.0284(15)
N1 0.0239(10) 0.0267(10) 0.0151(9) 0.0000(7) 0.0016(8) -0.0026(7)
O1 0.0323(10) 0.0294(10) 0.0371(10) -0.0044(8) 0.0159(9) -0.0045(8)
O2 0.0235(8) 0.0250(8) 0.0230(8) -0.0042(6) 0.0037(7) 0.0044(6)
O3 0.0298(9) 0.0450(11) 0.0331(10) -0.0044(8) 0.0057(8) 0.0182(8)
O4 0.0278(8) 0.0234(8) 0.0213(8) -0.0049(6) 0.0004(7) 0.0058(6)
O5 0.0285(8) 0.0197(8) 0.0302(9) 0.0046(6) 0.0111(7) 0.0053(6)
O6 0.0222(8) 0.0222(8) 0.0186(7) -0.0038(6) 0.0012(6) 0.0081(6)
O7 0.0577(15) 0.0413(13) 0.0507(14) -0.0047(10) 0.0331(12) -0.0062(11)

loop_
_atom_type_symbol
_atom_type_description
_atom_type_scat_dispersion_real
_atom_type_scat_dispersion_imag
_atom_type_scat_source
C C 0.0033 0.0016 'International Tables Vol C Tables 4.2.6.8 and 6.1.1.4'
H H 0.0000 0.0000 'International Tables Vol C Tables 4.2.6.8 and 6.1.1.4'
O O 0.0106 0.0060 'International Tables Vol C Tables 4.2.6.8 and 6.1.1.4'
N N 0.0061 0.0033 'International Tables Vol C Tables 4.2.6.8 and 6.1.1.4'
Zn Zn 0.2839 1.4301 'International Tables Vol C Tables 4.2.6.8 and 6.1.1.4'

loop_
_geom_angle_atom_site_label_1
_geom_angle_atom_site_label_2
_geom_angle_atom_site_label_3
_geom_angle
_geom_angle_site_symmetry_1
_geom_angle_site_symmetry_3
O4 Zn1 O2 154.28(7) . .
O4 Zn1 O5 98.05(6) . 1_545
O2 Zn1 O5 90.68(6) . 1_545
O4 Zn1 N1 95.69(7) . .
O2 Zn1 N1 107.43(7) . .
O5 Zn1 N1 96.11(7) 1_545 .
O4 Zn1 O1 86.90(7) . .
O2 Zn1 O1 84.27(7) . .
O5 Zn1 O1 174.88(7) 1_545 .
N1 Zn1 O1 84.65(7) . .
O4 Zn1 O6 80.73(6) . .
O2 Zn1 O6 75.06(6) . .
O5 Zn1 O6 90.24(6) 1_545 .
N1 Zn1 O6 173.11(6) . .
O1 Zn1 O6 89.25(7) . .
O6 C1 C2 121.98(19) . .
O6 C1 C6 117.66(18) . .
C2 C1 C6 120.4(2) . .
C3 C2 C1 120.4(2) . .
C3 C2 H2 119.8 . .
C1 C2 H2 119.8 . .
C4 C3 C2 120.5(2) . .
C4 C3 H3 119.8 . .
C2 C3 H3 119.8 . .
C3 C4 C5 119.3(2) . .
C3 C4 H4 120.4 . .
C5 C4 H4 120.4 . .
C4 C5 C6 122.1(2) . .
C4 C5 H5 119.0 . .
C6 C5 H5 119.0 . .
C5 C6 C1 117.4(2) . .
C5 C6 C7 117.11(19) . .
C1 C6 C7 125.45(19) . .
O5 C7 O4 123.1(2) . .
O5 C7 C6 116.83(18) . .
O4 C7 C6 120.01(18) . .
O6 C8 C9 109.78(19) . .
O6 C8 H8A 109.7 . .
C9 C8 H8A 109.7 . .
O6 C8 H8B 109.7 . .
C9 C8 H8B 109.7 . .
H8A C8 H8B 108.2 . .
O3 C9 O2 125.4(2) . .
O3 C9 C8 114.9(2) . .
O2 C9 C8 119.70(19) . .
N1 C10 C11 123.5(2) . .
N1 C10 H10 118.3 . .
C11 C10 H10 118.3 . .
C10 C11 C12 120.2(2) . .
C10 C11 H11 119.9 . .
C12 C11 H11 119.9 . .
C13 C12 C11 115.8(2) . .
C13 C12 C12 122.3(3) . 5
C11 C12 C12 121.9(3) . 5
C12 C13 C14 120.4(2) . .
C12 C13 H13 119.8 . .
C14 C13 H13 119.8 . .
N1 C14 C13 123.9(2) . .
N1 C14 H14 118.1 . .
C13 C14 H14 118.1 . .
C14 N1 C10 116.2(2) . .
C14 N1 Zn1 119.92(16) . .
C10 N1 Zn1 122.99(17) . .
Zn1 O1 H1A 120(3) . .
Zn1 O1 H1B 118(2) . .
H1A O1 H1B 108(4) . .
C9 O2 Zn1 122.37(14) . .
C7 O4 Zn1 137.37(15) . .
C7 O5 Zn1 122.33(14) . 1_565
C1 O6 C8 117.29(17) . .
C1 O6 Zn1 129.34(12) . .
C8 O6 Zn1 113.02(12) . .
H7A O7 H7B 102(4) . .

loop_
_geom_bond_atom_site_label_1
_geom_bond_atom_site_label_2
_geom_bond_distance
_geom_bond_site_symmetry_2
Zn1 O4 1.9736(15) .
Zn1 O2 2.0345(15) .
Zn1 O5 2.0737(16) 1_545
Zn1 N1 2.074(2) .
Zn1 O1 2.2192(19) .
Zn1 O6 2.2776(15) .
C1 O6 1.375(2) .
C1 C2 1.384(3) .
C1 C6 1.406(3) .
C2 C3 1.381(3) .
C2 H2 0.9300 .
C3 C4 1.375(4) .
C3 H3 0.9300 .
C4 C5 1.377(3) .
C4 H4 0.9300 .
C5 C6 1.398(3) .
C5 H5 0.9300 .
C6 C7 1.498(3) .
C7 O5 1.249(2) .
C7 O4 1.251(3) .
C8 O6 1.431(3) .
C8 C9 1.512(3) .
C8 H8A 0.9700 .
C8 H8B 0.9700 .
C9 O3 1.235(3) .
C9 O2 1.262(3) .
C10 N1 1.321(3) .
C10 C11 1.374(3) .
C10 H10 0.9300 .
C11 C12 1.379(4) .
C11 H11 0.9300 .
C12 C13 1.367(3) .
C12 C12 1.484(4) 5
C13 C14 1.370(4) .
C13 H13 0.9300 .
C14 N1 1.318(3) .
C14 H14 0.9300 .
O1 H1A 0.72(4) .
O1 H1B 0.94(3) .
O5 Zn1 2.0737(16) 1_565
O7 H7A 0.71(4) .
O7 H7B 0.80(4) .
